data_8106953
loop_
_publ_author_name
'\<Skoch, Karel'
'C\'isa\<rov\'a, Ivana'
'\<St\<epni\<cka, Petr'

_publ_section_title
;
 Crystal structure of prop-2-en-1-yl 2-oxo-2H-1-benzopyran-3-carboxylate,
 C13H10O4
;
_journal_issue 2
_journal_name_full 'Zeitschrift f\"ur Kristallographie - New Crystal Structures'
_journal_page_first 609
_journal_page_last 611
_journal_paper_doi 10.1515/ncrs-2015-0209
_journal_volume 231
_journal_year 2016
_chemical_formula_moiety 'C13 H10 O4'
_chemical_formula_sum 'C13 H10 O4'
_chemical_formula_weight 230.21
_chemical_name_systematic
; 
prop-2-en-1-yl-2-oxo-2<i>H</i>-1-benzopyran-3-carboxylate
;
_space_group_crystal_system monoclinic
_space_group_IT_number 14
_space_group_name_Hall '-P 2yn'
_space_group_name_H-M_alt 'P 1 21/n 1'
_atom_sites_solution_hydrogens geom
_atom_sites_solution_primary direct
_atom_sites_solution_secondary difmap
_cell_angle_alpha 90.00
_cell_angle_beta 98.4600(10)
_cell_angle_gamma 90.00
_cell_formula_units_Z 8
_cell_length_a 9.3751(2)
_cell_length_b 17.3340(3)
_cell_length_c 13.3828(2)
_cell_measurement_reflns_used 8043
_cell_measurement_temperature 150(2)
_cell_measurement_theta_max 27.47
_cell_measurement_theta_min 2.49
_cell_volume 2151.15(7)
_computing_cell_refinement 'SAINT [15]'
_computing_data_collection 'APEX2 [14]'
_computing_data_reduction 'SAINT [15]'
_computing_molecular_graphics 'PLATON [3]'
_computing_publication_material 'PLATON [3]'
_computing_structure_refinement 'SHELXL-97 [2]'
_computing_structure_solution 'SHELXS-97 [2]'
_diffrn_ambient_temperature 150(2)
_diffrn_measured_fraction_theta_full 0.999
_diffrn_measured_fraction_theta_max 0.999
_diffrn_measurement_device_type 'Bruker APEX-II CCD'
_diffrn_measurement_method '\f and \w scans'
_diffrn_radiation_monochromator graphite
_diffrn_radiation_source 'fine-focus sealed tube'
_diffrn_radiation_type MoK\a
_diffrn_radiation_wavelength 0.71073
_diffrn_reflns_av_R_equivalents 0.0216
_diffrn_reflns_av_sigmaI/netI 0.0202
_diffrn_reflns_limit_h_max 12
_diffrn_reflns_limit_h_min -9
_diffrn_reflns_limit_k_max 22
_diffrn_reflns_limit_k_min -22
_diffrn_reflns_limit_l_max 17
_diffrn_reflns_limit_l_min -15
_diffrn_reflns_number 20004
_diffrn_reflns_theta_full 27.50
_diffrn_reflns_theta_max 27.50
_diffrn_reflns_theta_min 1.94
_exptl_absorpt_coefficient_mu 0.106
_exptl_absorpt_correction_T_max 0.9729
_exptl_absorpt_correction_T_min 0.9419
_exptl_absorpt_correction_type multi-scan
_exptl_absorpt_process_details 'SADABS [13]'
_exptl_crystal_colour colourless
_exptl_crystal_density_diffrn 1.422
_exptl_crystal_density_method 'not measured'
_exptl_crystal_description prism
_exptl_crystal_F_000 960
_exptl_crystal_size_max 0.57
_exptl_crystal_size_mid 0.44
_exptl_crystal_size_min 0.26
_refine_diff_density_max 0.368
_refine_diff_density_min -0.210
_refine_diff_density_rms 0.042
_refine_ls_extinction_method none
_refine_ls_goodness_of_fit_ref 1.055
_refine_ls_hydrogen_treatment constr
_refine_ls_matrix_type full
_refine_ls_number_parameters 307
_refine_ls_number_reflns 4940
_refine_ls_number_restraints 0
_refine_ls_restrained_S_all 1.055
_refine_ls_R_factor_all 0.0477
_refine_ls_R_factor_gt 0.0381
_refine_ls_shift/su_max 0.001
_refine_ls_shift/su_mean 0.000
_refine_ls_structure_factor_coef Fsqd
_refine_ls_weighting_details 'calc w=1/[\s^2^(Fo^2^)+(0.0555P)^2^+0.5243P] where P=(Fo^2^+2Fc^2^)/3'
_refine_ls_weighting_scheme calc
_refine_ls_wR_factor_gt 0.0995
_refine_ls_wR_factor_ref 0.1065
_reflns_number_gt 4116
_reflns_number_total 4940
_reflns_threshold_expression >2sigma(I)
_cod_data_source_file suppl_ncrs-2015-0209_suppl.cif
_cod_data_source_block ks315
_cod_depositor_comments
;
The following automatic conversions were performed:

data name '_atom_site_symetry_multiplicity' was replaced with
'_atom_site_symmetry_multiplicity' as specified in the replacement
file 'data/replacement-values/replacement_tags.lst'.

Automatic conversion script
Id: cif_correct_tags 9268 2022-04-12 08:56:07Z antanas 
;
_cod_original_sg_symbol_H-M 'P 21/n'
_cod_database_code 8106953

loop_
_symmetry_equiv_pos_as_xyz
'x, y, z'
'-x+1/2, y+1/2, -z+1/2'
'-x, -y, -z'
'x-1/2, -y-1/2, z-1/2'

loop_
_atom_site_label
_atom_site_type_symbol
_atom_site_fract_x
_atom_site_fract_y
_atom_site_fract_z
_atom_site_U_iso_or_equiv
_atom_site_adp_type
_atom_site_occupancy
_atom_site_symmetry_multiplicity
_atom_site_calc_flag
_atom_site_refinement_flags
_atom_site_disorder_assembly
_atom_site_disorder_group
O1 O 0.27224(8) 0.51074(5) 0.86534(6) 0.02139(19) Uani 1 1 d . . .
O2 O 0.04658(9) 0.53976(5) 0.87586(7) 0.0307(2) Uani 1 1 d . . .
O3 O -0.02882(9) 0.69897(5) 0.85453(7) 0.0285(2) Uani 1 1 d . . .
O4 O 0.16390(9) 0.77693(5) 0.88955(7) 0.0273(2) Uani 1 1 d . . .
C2 C 0.16558(12) 0.56485(7) 0.87380(9) 0.0198(2) Uani 1 1 d . . .
C3 C 0.21150(12) 0.64585(6) 0.87909(8) 0.0179(2) Uani 1 1 d . . .
C4 C 0.35296(12) 0.66373(7) 0.88700(9) 0.0197(2) Uani 1 1 d . . .
H4 H 0.3813 0.7164 0.8928 0.024 Uiso 1 1 calc R . .
C4A C 0.46126(12) 0.60573(6) 0.88685(8) 0.0188(2) Uani 1 1 d . . .
C5 C 0.60955(13) 0.62182(7) 0.89628(9) 0.0244(3) Uani 1 1 d . . .
H5 H 0.6422 0.6736 0.9049 0.029 Uiso 1 1 calc R . .
C6 C 0.70789(13) 0.56337(8) 0.89322(10) 0.0260(3) Uani 1 1 d . . .
H6 H 0.8080 0.5745 0.8992 0.031 Uiso 1 1 calc R . .
C7 C 0.65892(13) 0.48726(7) 0.88120(9) 0.0247(3) Uani 1 1 d . . .
H7 H 0.7271 0.4469 0.8796 0.030 Uiso 1 1 calc R . .
C8 C 0.51395(13) 0.46924(7) 0.87161(9) 0.0222(2) Uani 1 1 d . . .
H8 H 0.4820 0.4173 0.8634 0.027 Uiso 1 1 calc R . .
C8A C 0.41634(12) 0.52917(7) 0.87425(8) 0.0179(2) Uani 1 1 d . . .
C9 C 0.09935(12) 0.70767(7) 0.87287(8) 0.0196(2) Uani 1 1 d . . .
C10 C 0.07283(13) 0.84463(7) 0.87072(10) 0.0258(3) Uani 1 1 d . . .
H10A H 0.0175 0.8533 0.9273 0.031 Uiso 1 1 calc R . .
H10B H 0.0041 0.8383 0.8076 0.031 Uiso 1 1 calc R . .
C11 C 0.17219(14) 0.91068(7) 0.86145(10) 0.0279(3) Uani 1 1 d . . .
H11 H 0.2353 0.9066 0.8123 0.034 Uiso 1 1 calc R . .
C12 C 0.17919(16) 0.97383(8) 0.91577(12) 0.0363(3) Uani 1 1 d . . .
H12A H 0.1178 0.9801 0.9657 0.044 Uiso 1 1 calc R . .
H12B H 0.2456 1.0133 0.9052 0.044 Uiso 1 1 calc R . .
O21 O 0.77138(8) 0.29801(4) 0.88073(6) 0.02122(19) Uani 1 1 d . . .
O22 O 0.54545(9) 0.26721(5) 0.88584(8) 0.0314(2) Uani 1 1 d . . .
O23 O 0.46878(9) 0.10879(5) 0.86341(8) 0.0312(2) Uani 1 1 d . . .
O24 O 0.65796(9) 0.03197(5) 0.85072(7) 0.0246(2) Uani 1 1 d . . .
C22 C 0.66321(12) 0.24314(7) 0.87635(9) 0.0195(2) Uani 1 1 d . . .
C23 C 0.70523(11) 0.16309(6) 0.86072(8) 0.0170(2) Uani 1 1 d . . .
C24 C 0.84299(12) 0.14636(6) 0.85026(8) 0.0176(2) Uani 1 1 d . . .
H24 H 0.8679 0.0944 0.8380 0.021 Uiso 1 1 calc R . .
C24A C 0.95251(11) 0.20439(6) 0.85700(8) 0.0167(2) Uani 1 1 d . . .
C25 C 1.09770(12) 0.18895(7) 0.84951(9) 0.0215(2) Uani 1 1 d . . .
H25 H 1.1271 0.1377 0.8380 0.026 Uiso 1 1 calc R . .
C26 C 1.19780(12) 0.24776(7) 0.85877(9) 0.0242(3) Uani 1 1 d . . .
H26 H 1.2957 0.2373 0.8528 0.029 Uiso 1 1 calc R . .
C27 C 1.15403(13) 0.32284(7) 0.87697(9) 0.0243(3) Uani 1 1 d . . .
H27 H 1.2235 0.3631 0.8840 0.029 Uiso 1 1 calc R . .
C28 C 1.01212(13) 0.33999(7) 0.88497(9) 0.0227(2) Uani 1 1 d . . .
H28 H 0.9835 0.3912 0.8975 0.027 Uiso 1 1 calc R . .
C28A C 0.91273(11) 0.28013(7) 0.87409(8) 0.0176(2) Uani 1 1 d . . .
C29 C 0.59477(12) 0.10060(6) 0.85796(9) 0.0193(2) Uani 1 1 d . . .
C30 C 0.56777(13) -0.03611(7) 0.85183(10) 0.0253(3) Uani 1 1 d . . .
H30A H 0.4904 -0.0361 0.7929 0.030 Uiso 1 1 calc R . .
H30B H 0.5230 -0.0377 0.9143 0.030 Uiso 1 1 calc R . .
C31 C 0.66507(14) -0.10313(7) 0.84743(10) 0.0261(3) Uani 1 1 d . . .
H31 H 0.7218 -0.1047 0.7942 0.031 Uiso 1 1 calc R . .
C32 C 0.67808(16) -0.16064(8) 0.91239(11) 0.0341(3) Uani 1 1 d . . .
H32A H 0.6230 -0.1609 0.9666 0.041 Uiso 1 1 calc R . .
H32B H 0.7426 -0.2018 0.9051 0.041 Uiso 1 1 calc R . .

loop_
_atom_site_aniso_label
_atom_site_aniso_U_11
_atom_site_aniso_U_22
_atom_site_aniso_U_33
_atom_site_aniso_U_23
_atom_site_aniso_U_13
_atom_site_aniso_U_12
O1 0.0183(4) 0.0149(4) 0.0310(4) -0.0029(3) 0.0038(3) -0.0011(3)
O2 0.0196(4) 0.0235(5) 0.0498(6) -0.0012(4) 0.0082(4) -0.0046(4)
O3 0.0180(4) 0.0256(5) 0.0414(5) -0.0006(4) 0.0031(4) 0.0021(4)
O4 0.0215(4) 0.0167(4) 0.0423(5) -0.0017(4) -0.0003(4) 0.0032(3)
C2 0.0180(5) 0.0179(6) 0.0237(6) -0.0016(4) 0.0040(4) 0.0003(4)
C3 0.0185(5) 0.0159(5) 0.0193(5) -0.0011(4) 0.0027(4) 0.0005(4)
C4 0.0204(6) 0.0156(5) 0.0230(6) -0.0010(4) 0.0031(4) -0.0016(4)
C4A 0.0179(5) 0.0176(5) 0.0206(5) 0.0001(4) 0.0024(4) 0.0010(4)
C5 0.0198(6) 0.0216(6) 0.0315(6) 0.0002(5) 0.0025(5) -0.0026(5)
C6 0.0166(5) 0.0313(7) 0.0300(6) 0.0012(5) 0.0031(5) 0.0016(5)
C7 0.0237(6) 0.0272(6) 0.0235(6) -0.0011(5) 0.0041(5) 0.0095(5)
C8 0.0261(6) 0.0190(6) 0.0217(6) -0.0031(4) 0.0037(5) 0.0023(5)
C8A 0.0170(5) 0.0189(5) 0.0176(5) 0.0000(4) 0.0023(4) -0.0002(4)
C9 0.0196(5) 0.0198(6) 0.0196(5) -0.0005(4) 0.0032(4) 0.0003(4)
C10 0.0244(6) 0.0204(6) 0.0317(7) 0.0012(5) 0.0012(5) 0.0067(5)
C11 0.0295(7) 0.0224(6) 0.0316(7) 0.0048(5) 0.0033(5) 0.0035(5)
C12 0.0389(8) 0.0232(7) 0.0446(8) 0.0017(6) -0.0009(6) 0.0023(6)
O21 0.0161(4) 0.0143(4) 0.0338(5) -0.0010(3) 0.0054(3) -0.0002(3)
O22 0.0170(4) 0.0228(4) 0.0551(6) -0.0066(4) 0.0074(4) 0.0024(3)
O23 0.0188(4) 0.0234(5) 0.0535(6) -0.0025(4) 0.0125(4) -0.0035(4)
O24 0.0187(4) 0.0143(4) 0.0408(5) -0.0004(3) 0.0037(4) -0.0036(3)
C22 0.0163(5) 0.0165(5) 0.0257(6) -0.0014(4) 0.0026(4) -0.0015(4)
C23 0.0154(5) 0.0152(5) 0.0201(5) 0.0005(4) 0.0019(4) -0.0013(4)
C24 0.0186(5) 0.0143(5) 0.0197(5) 0.0000(4) 0.0023(4) 0.0005(4)
C24A 0.0153(5) 0.0168(5) 0.0176(5) 0.0011(4) 0.0012(4) -0.0008(4)
C25 0.0174(5) 0.0219(6) 0.0252(6) 0.0010(5) 0.0032(4) 0.0011(5)
C26 0.0147(5) 0.0310(7) 0.0266(6) 0.0032(5) 0.0020(4) -0.0021(5)
C27 0.0211(6) 0.0255(6) 0.0253(6) 0.0027(5) 0.0003(5) -0.0086(5)
C28 0.0236(6) 0.0171(5) 0.0268(6) 0.0004(5) 0.0020(5) -0.0034(5)
C28A 0.0155(5) 0.0175(5) 0.0193(5) 0.0013(4) 0.0015(4) -0.0004(4)
C29 0.0181(5) 0.0159(5) 0.0239(6) -0.0002(4) 0.0037(4) -0.0014(4)
C30 0.0234(6) 0.0172(6) 0.0350(7) 0.0013(5) 0.0028(5) -0.0078(5)
C31 0.0304(7) 0.0187(6) 0.0291(6) -0.0040(5) 0.0037(5) -0.0048(5)
C32 0.0369(8) 0.0225(6) 0.0423(8) 0.0032(6) 0.0043(6) -0.0011(6)

loop_
_atom_type_symbol
_atom_type_description
_atom_type_scat_dispersion_real
_atom_type_scat_dispersion_imag
_atom_type_scat_source
C C 0.0033 0.0016 'International Tables Vol C Tables 4.2.6.8 and 6.1.1.4'
H H 0.0000 0.0000 'International Tables Vol C Tables 4.2.6.8 and 6.1.1.4'
O O 0.0106 0.0060 'International Tables Vol C Tables 4.2.6.8 and 6.1.1.4'

loop_
_geom_angle_atom_site_label_1
_geom_angle_atom_site_label_2
_geom_angle_atom_site_label_3
_geom_angle
_geom_angle_site_symmetry_1
_geom_angle_site_symmetry_3
C8A O1 C2 123.09(9) . .
C9 O4 C10 116.94(9) . .
O2 C2 O1 116.09(10) . .
O2 C2 C3 127.75(11) . .
O1 C2 C3 116.17(9) . .
C4 C3 C2 120.07(10) . .
C4 C3 C9 120.95(10) . .
C2 C3 C9 118.96(10) . .
C3 C4 C4A 121.87(11) . .
C3 C4 H4 119.1 . .
C4A C4 H4 119.1 . .
C8A C4A C5 118.47(10) . .
C8A C4A C4 117.88(10) . .
C5 C4A C4 123.63(11) . .
C6 C5 C4A 120.66(11) . .
C6 C5 H5 119.7 . .
C4A C5 H5 119.7 . .
C5 C6 C7 119.25(11) . .
C5 C6 H6 120.4 . .
C7 C6 H6 120.4 . .
C8 C7 C6 121.71(11) . .
C8 C7 H7 119.1 . .
C6 C7 H7 119.1 . .
C7 C8 C8A 118.13(11) . .
C7 C8 H8 120.9 . .
C8A C8 H8 120.9 . .
O1 C8A C8 117.80(10) . .
O1 C8A C4A 120.42(10) . .
C8 C8A C4A 121.77(10) . .
O3 C9 O4 123.87(11) . .
O3 C9 C3 126.60(11) . .
O4 C9 C3 109.52(9) . .
O4 C10 C11 106.04(10) . .
O4 C10 H10A 110.5 . .
C11 C10 H10A 110.5 . .
O4 C10 H10B 110.5 . .
C11 C10 H10B 110.5 . .
H10A C10 H10B 108.7 . .
C12 C11 C10 125.15(13) . .
C12 C11 H11 117.4 . .
C10 C11 H11 117.4 . .
C11 C12 H12A 120.0 . .
C11 C12 H12B 120.0 . .
H12A C12 H12B 120.0 . .
C28A O21 C22 123.26(9) . .
C29 O24 C30 117.16(9) . .
O22 C22 O21 115.75(10) . .
O22 C22 C23 127.80(11) . .
O21 C22 C23 116.46(9) . .
C24 C23 C22 119.95(10) . .
C24 C23 C29 120.74(10) . .
C22 C23 C29 119.31(10) . .
C23 C24 C24A 122.05(10) . .
C23 C24 H24 119.0 . .
C24A C24 H24 119.0 . .
C28A C24A C25 118.47(10) . .
C28A C24A C24 117.78(10) . .
C25 C24A C24 123.73(10) . .
C26 C25 C24A 120.43(11) . .
C26 C25 H25 119.8 . .
C24A C25 H25 119.8 . .
C25 C26 C27 119.41(11) . .
C25 C26 H26 120.3 . .
C27 C26 H26 120.3 . .
C28 C27 C26 121.64(11) . .
C28 C27 H27 119.2 . .
C26 C27 H27 119.2 . .
C27 C28 C28A 118.03(11) . .
C27 C28 H28 121.0 . .
C28A C28 H28 121.0 . .
O21 C28A C28 117.57(10) . .
O21 C28A C24A 120.42(10) . .
C28 C28A C24A 122.01(10) . .
O23 C29 O24 123.95(10) . .
O23 C29 C23 126.57(11) . .
O24 C29 C23 109.47(9) . .
O24 C30 C31 105.87(9) . .
O24 C30 H30A 110.6 . .
C31 C30 H30A 110.6 . .
O24 C30 H30B 110.6 . .
C31 C30 H30B 110.6 . .
H30A C30 H30B 108.7 . .
C32 C31 C30 124.37(13) . .
C32 C31 H31 117.8 . .
C30 C31 H31 117.8 . .
C31 C32 H32A 120.0 . .
C31 C32 H32B 120.0 . .
H32A C32 H32B 120.0 . .

loop_
_geom_bond_atom_site_label_1
_geom_bond_atom_site_label_2
_geom_bond_distance
_geom_bond_site_symmetry_2
O1 C8A 1.3763(13) .
O1 C2 1.3878(13) .
O2 C2 1.2015(14) .
O3 C9 1.2000(14) .
O4 C9 1.3482(14) .
O4 C10 1.4514(14) .
C2 C3 1.4671(16) .
C3 C4 1.3508(15) .
C3 C9 1.4950(15) .
C4 C4A 1.4290(15) .
C4 H4 0.9500 .
C4A C8A 1.3950(16) .
C4A C5 1.4054(16) .
C5 C6 1.3746(17) .
C5 H5 0.9500 .
C6 C7 1.3984(18) .
C6 H6 0.9500 .
C7 C8 1.3820(17) .
C7 H7 0.9500 .
C8 C8A 1.3881(16) .
C8 H8 0.9500 .
C10 C11 1.4926(18) .
C10 H10A 0.9900 .
C10 H10B 0.9900 .
C11 C12 1.3102(19) .
C11 H11 0.9500 .
C12 H12A 0.9500 .
C12 H12B 0.9500 .
O21 C28A 1.3765(13) .
O21 C22 1.3854(13) .
O22 C22 1.2043(14) .
O23 C29 1.2025(14) .
O24 C29 1.3387(14) .
O24 C30 1.4531(13) .
C22 C23 1.4657(15) .
C23 C24 1.3509(15) .
C23 C29 1.4953(15) .
C24 C24A 1.4306(15) .
C24 H24 0.9500 .
C24A C28A 1.3930(15) .
C24A C25 1.4052(15) .
C25 C26 1.3788(17) .
C25 H25 0.9500 .
C26 C27 1.3967(18) .
C26 H26 0.9500 .
C27 C28 1.3827(17) .
C27 H27 0.9500 .
C28 C28A 1.3878(16) .
C28 H28 0.9500 .
C30 C31 1.4837(17) .
C30 H30A 0.9900 .
C30 H30B 0.9900 .
C31 C32 1.3165(19) .
C31 H31 0.9500 .
C32 H32A 0.9500 .
C32 H32B 0.9500 .
